data_4333957
loop_
_publ_author_name
'Daniel M. Zink'
'Michael B\"achle'
'Thomas Baumann'
'Martin Nieger'
'Michael K\"uhn'
'Cong Wang'
'Wim Klopper'
'Uwe Monkowius'
'Thomas Hofbeck'
'Hartmut Yersin'
'Stefan Br\"ase'

_publ_contact_author
;
        Martin Nieger
        Laboratory of Inorganic Chemistry
        Department of Chemistry
        Universitity of Helsinki
        P.O. Box 55
        FIN-00014 University of Helsinki
        Finland
;
_publ_contact_author_email martin.nieger@helsinki.fi
_publ_contact_author_fax '++358 9 191 50198'
_publ_contact_author_phone '++358 9 191 50192'
_publ_section_title
;
 Synthesis, Structure, and Characterization of Dinuclear Copper(I) Halide
 Complexes with P^N Ligands Featuring Exciting Photoluminescence
 Properties
;
_journal_name_full 'Inorganic Chemistry'
_journal_page_first 2292
_journal_page_last 2305
_journal_paper_doi 10.1021/ic300979c
_journal_volume 52
_journal_year 2013
_chemical_formula_moiety 'C72 H84 Cu2 I2 N3 P3'
_chemical_formula_sum 'C72 H84 Cu2 I2 N3 P3'
_chemical_formula_weight 1465.21
_chemical_name_systematic
; 
 ? 
;
_space_group_IT_number 2
_symmetry_cell_setting triclinic
_symmetry_space_group_name_Hall '-P 1'
_symmetry_space_group_name_H-M 'P -1'
_atom_sites_solution_hydrogens geom
_atom_sites_solution_primary heavy
_atom_sites_solution_secondary difmap
_audit_creation_method SHELXL-97
_cell_angle_alpha 109.89(1)
_cell_angle_beta 100.83(1)
_cell_angle_gamma 98.29(1)
_cell_formula_units_Z 2
_cell_length_a 15.053(1)
_cell_length_b 15.658(1)
_cell_length_c 15.966(1)
_cell_measurement_reflns_used 238
_cell_measurement_temperature 123(2)
_cell_measurement_theta_max 25.0
_cell_measurement_theta_min 2.5
_cell_volume 3386.3(5)
_computing_cell_refinement EVALCCD
_computing_data_collection Collect
_computing_data_reduction EVALCCD
_computing_molecular_graphics XP
_computing_publication_material 'SHELXL-97 (Sheldrick, 1997)'
_computing_structure_refinement 'SHELXL-97 (Sheldrick, 1997)'
_computing_structure_solution 'SHELXS-97 (Sheldrick, 1990)'
_diffrn_ambient_temperature 123(2)
_diffrn_measured_fraction_theta_full 0.998
_diffrn_measured_fraction_theta_max 0.998
_diffrn_measurement_device_type 'Bruker-Nonius KappaCCD'
_diffrn_measurement_method 'rotation in phi and omega, 2 deg.'
_diffrn_radiation_monochromator graphite
_diffrn_radiation_source 'fine-focus sealed tube'
_diffrn_radiation_type MoK\a
_diffrn_radiation_wavelength 0.71073
_diffrn_reflns_av_R_equivalents 0.0443
_diffrn_reflns_av_sigmaI/netI 0.0419
_diffrn_reflns_limit_h_max 19
_diffrn_reflns_limit_h_min -19
_diffrn_reflns_limit_k_max 20
_diffrn_reflns_limit_k_min -20
_diffrn_reflns_limit_l_max 20
_diffrn_reflns_limit_l_min -20
_diffrn_reflns_number 74011
_diffrn_reflns_theta_full 27.48
_diffrn_reflns_theta_max 27.48
_diffrn_reflns_theta_min 3.11
_exptl_absorpt_coefficient_mu 1.653
_exptl_absorpt_correction_T_max 0.8372
_exptl_absorpt_correction_T_min 0.7282
_exptl_absorpt_correction_type multi-scan
_exptl_absorpt_process_details 'SADABS (Sheldrick, 2008)'
_exptl_crystal_colour yellow
_exptl_crystal_density_diffrn 1.437
_exptl_crystal_density_meas ?
_exptl_crystal_description blocks
_exptl_crystal_F_000 1492
_exptl_crystal_size_max 0.25
_exptl_crystal_size_mid 0.15
_exptl_crystal_size_min 0.10
_refine_diff_density_max 1.477
_refine_diff_density_min -0.853
_refine_diff_density_rms 0.097
_refine_ls_extinction_method none
_refine_ls_goodness_of_fit_ref 1.020
_refine_ls_hydrogen_treatment constr
_refine_ls_matrix_type full
_refine_ls_number_parameters 728
_refine_ls_number_reflns 15507
_refine_ls_number_restraints 420
_refine_ls_restrained_S_all 1.030
_refine_ls_R_factor_all 0.0567
_refine_ls_R_factor_gt 0.0344
_refine_ls_shift/su_max 0.001
_refine_ls_shift/su_mean 0.000
_refine_ls_structure_factor_coef Fsqd
_refine_ls_weighting_details 'calc w=1/[\s^2^(Fo^2^)+(0.0303P)^2^+5.3250P] where P=(Fo^2^+2Fc^2^)/3'
_refine_ls_weighting_scheme calc
_refine_ls_wR_factor_gt 0.0707
_refine_ls_wR_factor_ref 0.0789
_reflns_number_gt 12034
_reflns_number_total 15507
_reflns_threshold_expression >2sigma(I)
_cod_data_source_file ic300979c_si_002_05.cif
_cod_data_source_block sb234_hy_compound_16-I
_cod_depositor_comments
;
The following automatic conversions were performed:

'_exptl_crystal_density_meas' value 'none' was changed to '?' - the
value is perceived as not measured.

Automatic conversion script
Id: cif_fix_values 3008 2015-01-20 13:52:24Z robertas 
;
_cod_original_cell_volume 3386.3(4)
_cod_database_code 4333957

loop_
_symmetry_equiv_pos_as_xyz
'x, y, z'
'-x, -y, -z'

loop_
_atom_site_label
_atom_site_type_symbol
_atom_site_fract_x
_atom_site_fract_y
_atom_site_fract_z
_atom_site_U_iso_or_equiv
_atom_site_adp_type
_atom_site_occupancy
_atom_site_symmetry_multiplicity
_atom_site_calc_flag
_atom_site_refinement_flags
_atom_site_disorder_assembly
_atom_site_disorder_group
I1 I 0.235194(13) 0.214285(14) 0.207411(13) 0.01881(5) Uani 1 1 d . . .
I2 I 0.238505(13) 0.071746(15) 0.398050(15) 0.02265(6) Uani 1 1 d . . .
Cu1 Cu 0.17577(2) 0.20642(2) 0.35291(2) 0.01657(8) Uani 1 1 d . . .
Cu2 Cu 0.34544(2) 0.17789(3) 0.33832(3) 0.01851(8) Uani 1 1 d . . .
P1 P 0.24638(5) 0.34177(5) 0.47073(5) 0.01620(15) Uani 1 1 d . . .
N1 N 0.41342(17) 0.29988(18) 0.45023(17) 0.0190(5) Uani 1 1 d . . .
C2 C 0.3747(2) 0.3663(2) 0.4995(2) 0.0173(6) Uani 1 1 d . . .
C3 C 0.4281(2) 0.4468(2) 0.5711(2) 0.0196(6) Uani 1 1 d . . .
H3 H 0.3985 0.4924 0.6034 0.024 Uiso 1 1 calc R . .
C4 C 0.5243(2) 0.4620(2) 0.5964(2) 0.0199(6) Uani 1 1 d . . .
C5 C 0.5634(2) 0.3934(2) 0.5449(2) 0.0221(7) Uani 1 1 d . . .
H5 H 0.6289 0.4005 0.5587 0.026 Uiso 1 1 calc R . .
C6 C 0.5069(2) 0.3150(2) 0.4738(2) 0.0232(7) Uani 1 1 d . . .
H6 H 0.5353 0.2694 0.4396 0.028 Uiso 1 1 calc R . .
C7 C 0.5825(2) 0.5475(2) 0.6760(2) 0.0289(8) Uani 1 1 d DU . .
H7A H 0.6297 0.5791 0.6542 0.035 Uiso 1 1 calc R . .
H7B H 0.5422 0.5909 0.6967 0.035 Uiso 1 1 calc R . .
C8 C 0.6310(3) 0.5288(3) 0.7570(3) 0.0434(10) Uani 1 1 d DU . .
H8A H 0.6717 0.4858 0.7362 0.052 Uiso 1 1 calc R . .
H8B H 0.6713 0.5881 0.8034 0.052 Uiso 1 1 calc R . .
C9 C 0.5689(3) 0.4883(3) 0.8016(3) 0.0518(11) Uani 1 1 d DU . .
H9A H 0.5317 0.4265 0.7571 0.062 Uiso 1 1 calc R . .
H9B H 0.5255 0.5289 0.8194 0.062 Uiso 1 1 calc R . .
C10 C 0.6243(4) 0.4770(4) 0.8890(3) 0.0707(14) Uani 1 1 d DU . .
H10A H 0.6728 0.4428 0.8723 0.085 Uiso 1 1 calc R . .
H10B H 0.6558 0.5396 0.9360 0.085 Uiso 1 1 calc R . .
C11 C 0.5634(4) 0.4255(5) 0.9304(4) 0.0919(19) Uani 1 1 d DU . .
H11A H 0.5382 0.3602 0.8867 0.110 Uiso 1 1 calc R . .
H11B H 0.5103 0.4550 0.9403 0.110 Uiso 1 1 calc R . .
C12 C 0.6177(5) 0.4263(5) 1.0229(4) 0.101(2) Uani 1 1 d DU . .
H12A H 0.6455 0.4919 1.0648 0.121 Uiso 1 1 calc R . .
H12B H 0.5734 0.3997 1.0510 0.121 Uiso 1 1 calc R . .
C13 C 0.6919(6) 0.3746(6) 1.0164(5) 0.123(3) Uani 1 1 d DU . .
H13A H 0.7226 0.3788 1.0780 0.185 Uiso 1 1 calc R . .
H13B H 0.7374 0.4014 0.9904 0.185 Uiso 1 1 calc R . .
H13C H 0.6652 0.3090 0.9766 0.185 Uiso 1 1 calc R . .
C14 C 0.2224(2) 0.3540(2) 0.5822(2) 0.0191(6) Uani 1 1 d . . .
C15 C 0.2862(2) 0.3512(2) 0.6561(2) 0.0255(7) Uani 1 1 d . . .
H15 H 0.3465 0.3433 0.6507 0.031 Uiso 1 1 calc R . .
C16 C 0.2619(3) 0.3599(3) 0.7375(2) 0.0361(9) Uani 1 1 d . . .
H16 H 0.3061 0.3587 0.7879 0.043 Uiso 1 1 calc R . .
C17 C 0.1746(3) 0.3702(3) 0.7464(3) 0.0380(9) Uani 1 1 d . . .
H17 H 0.1588 0.3769 0.8029 0.046 Uiso 1 1 calc R . .
C18 C 0.1102(3) 0.3707(2) 0.6728(3) 0.0329(8) Uani 1 1 d . . .
H18 H 0.0494 0.3765 0.6781 0.039 Uiso 1 1 calc R . .
C19 C 0.1337(2) 0.3628(2) 0.5915(2) 0.0245(7) Uani 1 1 d . . .
H19 H 0.0888 0.3633 0.5413 0.029 Uiso 1 1 calc R . .
C20 C 0.21949(19) 0.4486(2) 0.4581(2) 0.0172(6) Uani 1 1 d . . .
C21 C 0.1845(2) 0.4449(2) 0.3694(2) 0.0206(6) Uani 1 1 d . . .
H21 H 0.1762 0.3886 0.3180 0.025 Uiso 1 1 calc R . .
C22 C 0.1617(2) 0.5227(2) 0.3555(2) 0.0251(7) Uani 1 1 d . . .
H22 H 0.1386 0.5198 0.2948 0.030 Uiso 1 1 calc R . .
C23 C 0.1726(2) 0.6045(2) 0.4301(2) 0.0260(7) Uani 1 1 d . . .
H23 H 0.1562 0.6574 0.4205 0.031 Uiso 1 1 calc R . .
C24 C 0.2073(2) 0.6095(2) 0.5188(2) 0.0248(7) Uani 1 1 d . . .
H24 H 0.2152 0.6658 0.5699 0.030 Uiso 1 1 calc R . .
C25 C 0.2305(2) 0.5319(2) 0.5326(2) 0.0209(6) Uani 1 1 d . . .
H25 H 0.2542 0.5355 0.5934 0.025 Uiso 1 1 calc R . .
P2 P 0.02027(5) 0.16624(5) 0.30143(5) 0.01636(16) Uani 1 1 d . . .
N26 N -0.13393(17) 0.15186(18) 0.37049(19) 0.0228(6) Uani 1 1 d . . .
C27 C -0.0428(2) 0.1532(2) 0.3864(2) 0.0189(6) Uani 1 1 d . . .
C28 C 0.0075(2) 0.1436(2) 0.4642(2) 0.0199(6) Uani 1 1 d . . .
H28 H 0.0719 0.1450 0.4720 0.024 Uiso 1 1 calc R . .
C29 C -0.0361(2) 0.1321(2) 0.5306(2) 0.0211(6) Uani 1 1 d . . .
C30 C -0.1307(2) 0.1307(2) 0.5136(2) 0.0250(7) Uani 1 1 d . . .
H30 H -0.1645 0.1227 0.5560 0.030 Uiso 1 1 calc R . .
C31 C -0.1754(2) 0.1411(2) 0.4346(2) 0.0244(7) Uani 1 1 d . . .
H31 H -0.2397 0.1406 0.4254 0.029 Uiso 1 1 calc R . .
C32 C 0.0147(2) 0.1217(2) 0.6164(2) 0.0272(7) Uani 1 1 d DU . .
H32A H -0.0176 0.0633 0.6190 0.033 Uiso 1 1 calc R . .
H32B H 0.0101 0.1739 0.6707 0.033 Uiso 1 1 calc R . .
C33 C 0.1167(2) 0.1199(2) 0.6244(2) 0.0247(7) Uani 1 1 d DU . .
H33A H 0.1215 0.0644 0.5736 0.030 Uiso 1 1 calc R . .
H33B H 0.1484 0.1758 0.6170 0.030 Uiso 1 1 calc R . .
C34 C 0.1664(2) 0.1177(2) 0.7154(2) 0.0278(7) Uani 1 1 d DU . .
H34A H 0.1349 0.0619 0.7232 0.033 Uiso 1 1 calc R . .
H34B H 0.1624 0.1735 0.7664 0.033 Uiso 1 1 calc R . .
C35 C 0.2685(2) 0.1154(3) 0.7210(2) 0.0312(8) Uani 1 1 d DU . .
H35A H 0.2718 0.0586 0.6707 0.037 Uiso 1 1 calc R . .
H35B H 0.2987 0.1698 0.7103 0.037 Uiso 1 1 calc R . .
C36 C 0.3237(3) 0.1165(3) 0.8121(3) 0.0399(9) Uani 1 1 d DU . .
H36A H 0.2923 0.0634 0.8240 0.048 Uiso 1 1 calc R . .
H36B H 0.3860 0.1067 0.8056 0.048 Uiso 1 1 calc R . .
C37 C 0.3357(3) 0.2054(3) 0.8951(3) 0.0538(12) Uani 1 1 d DU . .
H37A H 0.3613 0.2592 0.8809 0.065 Uiso 1 1 calc R . .
H37B H 0.2738 0.2118 0.9057 0.065 Uiso 1 1 calc R . .
C38 C 0.3981(4) 0.2094(5) 0.9826(3) 0.0782(17) Uani 1 1 d DU . .
H38A H 0.4019 0.2683 1.0327 0.117 Uiso 1 1 calc R . .
H38B H 0.4603 0.2054 0.9738 0.117 Uiso 1 1 calc R . .
H38C H 0.3728 0.1572 0.9982 0.117 Uiso 1 1 calc R . .
C39 C -0.02520(19) 0.2539(2) 0.2656(2) 0.0189(6) Uani 1 1 d . . .
C40 C -0.0237(2) 0.2536(2) 0.1784(2) 0.0261(7) Uani 1 1 d . . .
H40 H -0.0050 0.2046 0.1362 0.031 Uiso 1 1 calc R . .
C41 C -0.0495(2) 0.3247(3) 0.1531(3) 0.0344(8) Uani 1 1 d . . .
H41 H -0.0491 0.3238 0.0934 0.041 Uiso 1 1 calc R . .
C42 C -0.0758(2) 0.3968(3) 0.2144(3) 0.0348(9) Uani 1 1 d . . .
H42 H -0.0936 0.4452 0.1967 0.042 Uiso 1 1 calc R . .
C43 C -0.0760(2) 0.3984(2) 0.3011(3) 0.0304(8) Uani 1 1 d . . .
H43 H -0.0935 0.4483 0.3434 0.037 Uiso 1 1 calc R . .
C44 C -0.0506(2) 0.3275(2) 0.3269(2) 0.0237(7) Uani 1 1 d . . .
H44 H -0.0505 0.3293 0.3870 0.028 Uiso 1 1 calc R . .
C45 C -0.0286(2) 0.0582(2) 0.2006(2) 0.0196(6) Uani 1 1 d . . .
C46 C -0.1178(2) 0.0390(2) 0.1446(2) 0.0269(7) Uani 1 1 d . . .
H46 H -0.1561 0.0823 0.1590 0.032 Uiso 1 1 calc R . .
C47 C -0.1505(2) -0.0433(3) 0.0678(2) 0.0334(8) Uani 1 1 d . . .
H47 H -0.2106 -0.0554 0.0285 0.040 Uiso 1 1 calc R . .
C48 C -0.0964(3) -0.1075(3) 0.0482(3) 0.0381(9) Uani 1 1 d . . .
H48 H -0.1192 -0.1639 -0.0044 0.046 Uiso 1 1 calc R . .
C49 C -0.0091(3) -0.0899(3) 0.1050(3) 0.0415(10) Uani 1 1 d . . .
H49 H 0.0273 -0.1353 0.0925 0.050 Uiso 1 1 calc R . .
C50 C 0.0258(2) -0.0066(2) 0.1801(2) 0.0310(8) Uani 1 1 d . . .
H50 H 0.0870 0.0061 0.2174 0.037 Uiso 1 1 calc R . .
P3 P 0.43613(5) 0.09569(5) 0.26341(5) 0.01756(16) Uani 1 1 d . . .
N51 N 0.55457(18) 0.0746(2) 0.40052(19) 0.0263(6) Uani 1 1 d . . .
C52 C 0.4897(2) 0.0254(2) 0.3207(2) 0.0222(7) Uani 1 1 d . . .
C53 C 0.4585(2) -0.0704(2) 0.2886(2) 0.0290(8) Uani 1 1 d . . .
H53 H 0.4140 -0.1023 0.2310 0.035 Uiso 1 1 calc R . .
C54 C 0.4921(3) -0.1202(3) 0.3402(3) 0.0337(8) Uani 1 1 d . A .
C55 C 0.5597(2) -0.0698(3) 0.4209(3) 0.0345(9) Uani 1 1 d . . .
H55 H 0.5860 -0.1006 0.4581 0.041 Uiso 1 1 calc R . .
C56 C 0.5891(2) 0.0251(3) 0.4475(2) 0.0324(8) Uani 1 1 d . . .
H56 H 0.6368 0.0576 0.5027 0.039 Uiso 1 1 calc R . .
C57 C 0.4562(3) -0.2243(3) 0.3096(3) 0.0509(11) Uani 1 1 d DU . .
H57A H 0.4587 -0.2544 0.2449 0.061 Uiso 0.663(4) 1 calc PR A 1
H57B H 0.4986 -0.2477 0.3474 0.061 Uiso 0.663(4) 1 calc PR A 1
H57C H 0.4333 -0.2521 0.2416 0.061 Uiso 0.337(4) 1 calc PR A 2
H57D H 0.5077 -0.2526 0.3275 0.061 Uiso 0.337(4) 1 calc PR A 2
C58 C 0.3594(4) -0.2543(5) 0.3160(5) 0.0536(15) Uiso 0.663(4) 1 d PDU A 1
H58A H 0.3464 -0.3219 0.3030 0.064 Uiso 0.663(4) 1 calc PR A 1
H58B H 0.3556 -0.2216 0.3799 0.064 Uiso 0.663(4) 1 calc PR A 1
C59 C 0.2862(4) -0.2353(5) 0.2516(5) 0.0520(15) Uiso 0.663(4) 1 d PDU A 1
H59A H 0.3012 -0.2503 0.1912 0.062 Uiso 0.663(4) 1 calc PR A 1
H59B H 0.2861 -0.1681 0.2762 0.062 Uiso 0.663(4) 1 calc PR A 1
C60 C 0.1888(4) -0.2926(5) 0.2379(5) 0.0578(17) Uiso 0.663(4) 1 d PDU A 1
H60A H 0.1907 -0.3593 0.2195 0.069 Uiso 0.663(4) 1 calc PR A 1
H60B H 0.1714 -0.2730 0.2973 0.069 Uiso 0.663(4) 1 calc PR A 1
C61 C 0.1155(5) -0.2815(6) 0.1660(6) 0.0668(19) Uiso 0.663(4) 1 d PDU A 1
H61A H 0.1381 -0.2910 0.1099 0.080 Uiso 0.663(4) 1 calc PR A 1
H61B H 0.1071 -0.2168 0.1893 0.080 Uiso 0.663(4) 1 calc PR A 1
C62 C 0.0219(5) -0.3479(6) 0.1399(6) 0.080(2) Uiso 0.663(4) 1 d PDU A 1
H62A H 0.0322 -0.4120 0.1211 0.096 Uiso 0.663(4) 1 calc PR A 1
H62B H -0.0009 -0.3357 0.1962 0.096 Uiso 0.663(4) 1 calc PR A 1
C63 C -0.0525(6) -0.3464(7) 0.0675(7) 0.098(3) Uiso 0.663(4) 1 d PDU A 1
H63A H -0.0976 -0.4064 0.0409 0.147 Uiso 0.663(4) 1 calc PR A 1
H63B H -0.0264 -0.3352 0.0194 0.147 Uiso 0.663(4) 1 calc PR A 1
H63C H -0.0835 -0.2964 0.0937 0.147 Uiso 0.663(4) 1 calc PR A 1
C58' C 0.3794(6) -0.2460(10) 0.3517(9) 0.0536(15) Uiso 0.337(4) 1 d PDU A 2
H58C H 0.4039 -0.2160 0.4194 0.064 Uiso 0.337(4) 1 calc PR A 2
H58D H 0.3651 -0.3141 0.3361 0.064 Uiso 0.337(4) 1 calc PR A 2
C59' C 0.2897(6) -0.2188(9) 0.3271(8) 0.0520(15) Uiso 0.337(4) 1 d PDU A 2
H59C H 0.3033 -0.1526 0.3338 0.062 Uiso 0.337(4) 1 calc PR A 2
H59D H 0.2530 -0.2240 0.3711 0.062 Uiso 0.337(4) 1 calc PR A 2
C60' C 0.2312(9) -0.2781(10) 0.2292(8) 0.0578(17) Uiso 0.337(4) 1 d PDU A 2
H60C H 0.2613 -0.2623 0.1846 0.069 Uiso 0.337(4) 1 calc PR A 2
H60D H 0.2289 -0.3447 0.2177 0.069 Uiso 0.337(4) 1 calc PR A 2
C61' C 0.1331(8) -0.2632(10) 0.2134(10) 0.0668(19) Uiso 0.337(4) 1 d PDU A 2
H61C H 0.1358 -0.1966 0.2249 0.080 Uiso 0.337(4) 1 calc PR A 2
H61D H 0.1037 -0.2784 0.2587 0.080 Uiso 0.337(4) 1 calc PR A 2
C62' C 0.0727(11) -0.3218(10) 0.1169(9) 0.080(2) Uiso 0.337(4) 1 d PDU A 2
H62C H 0.0231 -0.2898 0.1029 0.096 Uiso 0.337(4) 1 calc PR A 2
H62D H 0.1113 -0.3235 0.0728 0.096 Uiso 0.337(4) 1 calc PR A 2
C63' C 0.0286(13) -0.4187(10) 0.1000(13) 0.098(3) Uiso 0.337(4) 1 d PDU A 2
H63D H 0.0762 -0.4504 0.1176 0.147 Uiso 0.337(4) 1 calc PR A 2
H63E H -0.0028 -0.4515 0.0345 0.147 Uiso 0.337(4) 1 calc PR A 2
H63F H -0.0168 -0.4184 0.1367 0.147 Uiso 0.337(4) 1 calc PR A 2
C64 C 0.3768(2) 0.0080(2) 0.1494(2) 0.0193(6) Uani 1 1 d . . .
C65 C 0.2830(2) -0.0302(2) 0.1318(2) 0.0242(7) Uani 1 1 d . . .
H65 H 0.2503 -0.0067 0.1770 0.029 Uiso 1 1 calc R . .
C66 C 0.2364(2) -0.1022(2) 0.0488(2) 0.0287(8) Uani 1 1 d . . .
H66 H 0.1724 -0.1287 0.0379 0.034 Uiso 1 1 calc R . .
C67 C 0.2832(2) -0.1354(2) -0.0179(2) 0.0277(7) Uani 1 1 d . . .
H67 H 0.2513 -0.1845 -0.0749 0.033 Uiso 1 1 calc R . .
C68 C 0.3761(2) -0.0975(2) -0.0018(2) 0.0300(8) Uani 1 1 d . . .
H68 H 0.4080 -0.1203 -0.0479 0.036 Uiso 1 1 calc R . .
C69 C 0.4235(2) -0.0262(2) 0.0814(2) 0.0261(7) Uani 1 1 d . . .
H69 H 0.4876 -0.0006 0.0923 0.031 Uiso 1 1 calc R . .
C70 C 0.5329(2) 0.1656(2) 0.2448(2) 0.0180(6) Uani 1 1 d . . .
C71 C 0.6238(2) 0.1522(2) 0.2578(2) 0.0215(7) Uani 1 1 d . . .
H71 H 0.6373 0.1011 0.2731 0.026 Uiso 1 1 calc R . .
C72 C 0.6942(2) 0.2132(2) 0.2484(2) 0.0245(7) Uani 1 1 d . . .
H72 H 0.7558 0.2044 0.2584 0.029 Uiso 1 1 calc R . .
C73 C 0.6749(2) 0.2867(2) 0.2244(2) 0.0243(7) Uani 1 1 d . . .
H73 H 0.7233 0.3287 0.2185 0.029 Uiso 1 1 calc R . .
C74 C 0.5849(2) 0.2991(2) 0.2089(2) 0.0265(7) Uani 1 1 d . . .
H74 H 0.5713 0.3487 0.1909 0.032 Uiso 1 1 calc R . .
C75 C 0.5148(2) 0.2392(2) 0.2196(2) 0.0236(7) Uani 1 1 d . . .
H75 H 0.4533 0.2486 0.2096 0.028 Uiso 1 1 calc R . .

loop_
_atom_site_aniso_label
_atom_site_aniso_U_11
_atom_site_aniso_U_22
_atom_site_aniso_U_33
_atom_site_aniso_U_23
_atom_site_aniso_U_13
_atom_site_aniso_U_12
I1 0.01926(10) 0.02094(10) 0.01598(10) 0.00698(8) 0.00383(7) 0.00464(8)
I2 0.01940(10) 0.02773(11) 0.02876(12) 0.01831(9) 0.00763(8) 0.00849(8)
Cu1 0.01319(17) 0.01694(18) 0.01695(19) 0.00453(15) 0.00213(14) 0.00228(14)
Cu2 0.01571(17) 0.01942(19) 0.01751(19) 0.00352(15) 0.00414(14) 0.00390(14)
P1 0.0142(3) 0.0163(4) 0.0158(4) 0.0041(3) 0.0029(3) 0.0029(3)
N1 0.0171(12) 0.0213(13) 0.0175(13) 0.0063(11) 0.0041(10) 0.0038(10)
C2 0.0180(14) 0.0180(15) 0.0178(15) 0.0087(13) 0.0044(12) 0.0049(12)
C3 0.0205(15) 0.0175(15) 0.0207(16) 0.0070(13) 0.0054(12) 0.0039(12)
C4 0.0188(15) 0.0194(15) 0.0206(16) 0.0094(13) 0.0021(12) 0.0004(12)
C5 0.0148(14) 0.0275(17) 0.0219(17) 0.0087(14) 0.0037(12) 0.0017(13)
C6 0.0171(15) 0.0259(17) 0.0233(17) 0.0045(14) 0.0058(13) 0.0056(13)
C7 0.0237(16) 0.0250(17) 0.0296(18) 0.0039(15) 0.0029(14) 0.0007(14)
C8 0.054(2) 0.031(2) 0.035(2) 0.0099(17) -0.0040(18) 0.0070(18)
C9 0.057(3) 0.045(2) 0.047(3) 0.012(2) 0.010(2) 0.009(2)
C10 0.092(4) 0.068(3) 0.053(3) 0.029(3) 0.017(3) 0.008(3)
C11 0.124(5) 0.093(4) 0.060(3) 0.036(3) 0.020(3) 0.015(4)
C12 0.147(5) 0.099(4) 0.059(3) 0.039(3) 0.016(4) 0.024(4)
C13 0.185(8) 0.144(6) 0.075(4) 0.067(5) 0.031(5) 0.084(6)
C14 0.0244(16) 0.0113(14) 0.0175(15) 0.0019(12) 0.0049(12) 0.0009(12)
C15 0.0271(17) 0.0254(17) 0.0229(17) 0.0097(14) 0.0038(14) 0.0044(14)
C16 0.056(2) 0.029(2) 0.0216(18) 0.0113(16) 0.0057(17) 0.0075(18)
C17 0.063(3) 0.033(2) 0.027(2) 0.0130(17) 0.0241(19) 0.0127(19)
C18 0.040(2) 0.0271(19) 0.041(2) 0.0148(17) 0.0240(17) 0.0128(16)
C19 0.0282(17) 0.0195(16) 0.0274(18) 0.0078(14) 0.0120(14) 0.0064(13)
C20 0.0144(14) 0.0163(15) 0.0222(16) 0.0078(13) 0.0065(12) 0.0037(11)
C21 0.0180(15) 0.0194(16) 0.0224(16) 0.0072(13) 0.0037(12) 0.0018(12)
C22 0.0251(17) 0.0282(18) 0.0248(17) 0.0144(15) 0.0048(14) 0.0055(14)
C23 0.0235(16) 0.0209(17) 0.035(2) 0.0124(15) 0.0069(14) 0.0066(13)
C24 0.0247(16) 0.0199(16) 0.0286(18) 0.0053(14) 0.0109(14) 0.0056(13)
C25 0.0193(15) 0.0220(16) 0.0211(16) 0.0071(13) 0.0071(12) 0.0045(12)
P2 0.0132(3) 0.0170(4) 0.0179(4) 0.0064(3) 0.0026(3) 0.0027(3)
N26 0.0160(12) 0.0236(14) 0.0277(15) 0.0092(12) 0.0058(11) 0.0023(11)
C27 0.0157(14) 0.0185(15) 0.0219(16) 0.0075(13) 0.0049(12) 0.0018(12)
C28 0.0173(14) 0.0165(15) 0.0239(17) 0.0062(13) 0.0047(12) 0.0019(12)
C29 0.0217(15) 0.0183(15) 0.0224(17) 0.0069(13) 0.0073(13) 0.0018(12)
C30 0.0237(16) 0.0230(17) 0.0297(18) 0.0102(15) 0.0118(14) 0.0025(13)
C31 0.0176(15) 0.0232(17) 0.0331(19) 0.0109(15) 0.0079(14) 0.0040(13)
C32 0.0282(17) 0.0311(18) 0.0263(18) 0.0158(15) 0.0083(14) 0.0050(14)
C33 0.0291(17) 0.0225(16) 0.0261(17) 0.0131(14) 0.0080(14) 0.0052(13)
C34 0.0274(17) 0.0295(18) 0.0304(18) 0.0167(15) 0.0067(14) 0.0058(14)
C35 0.0278(17) 0.035(2) 0.037(2) 0.0184(16) 0.0111(15) 0.0102(15)
C36 0.0294(19) 0.052(2) 0.052(2) 0.035(2) 0.0100(17) 0.0155(17)
C37 0.043(2) 0.071(3) 0.043(2) 0.024(2) -0.0029(19) 0.012(2)
C38 0.056(3) 0.115(5) 0.055(3) 0.041(3) -0.013(2) 0.007(3)
C39 0.0117(13) 0.0191(15) 0.0270(17) 0.0120(14) 0.0022(12) 0.0026(12)
C40 0.0262(17) 0.0272(18) 0.0265(18) 0.0136(15) 0.0052(14) 0.0040(14)
C41 0.035(2) 0.037(2) 0.037(2) 0.0251(18) 0.0046(16) 0.0053(16)
C42 0.0266(18) 0.0289(19) 0.055(3) 0.0262(19) 0.0055(17) 0.0066(15)
C43 0.0223(17) 0.0234(17) 0.047(2) 0.0133(16) 0.0110(15) 0.0061(14)
C44 0.0189(15) 0.0243(17) 0.0318(19) 0.0137(15) 0.0100(13) 0.0044(13)
C45 0.0195(15) 0.0215(16) 0.0164(15) 0.0076(13) 0.0033(12) 0.0009(12)
C46 0.0243(16) 0.0227(17) 0.0297(19) 0.0097(15) -0.0008(14) 0.0041(13)
C47 0.0281(18) 0.034(2) 0.0277(19) 0.0089(16) -0.0060(15) -0.0004(15)
C48 0.041(2) 0.031(2) 0.0254(19) -0.0021(16) 0.0012(16) -0.0008(17)
C49 0.036(2) 0.033(2) 0.041(2) -0.0030(18) 0.0054(17) 0.0117(17)
C50 0.0210(16) 0.0290(19) 0.032(2) 0.0016(16) 0.0012(14) 0.0048(14)
P3 0.0168(4) 0.0175(4) 0.0179(4) 0.0057(3) 0.0052(3) 0.0039(3)
N51 0.0226(14) 0.0347(16) 0.0230(15) 0.0124(13) 0.0069(11) 0.0057(12)
C52 0.0219(15) 0.0293(18) 0.0204(16) 0.0107(14) 0.0099(13) 0.0115(13)
C53 0.0352(19) 0.0245(18) 0.0270(18) 0.0088(15) 0.0052(15) 0.0117(15)
C54 0.041(2) 0.034(2) 0.037(2) 0.0186(17) 0.0139(17) 0.0205(17)
C55 0.0316(19) 0.048(2) 0.039(2) 0.0280(19) 0.0124(16) 0.0213(17)
C56 0.0234(17) 0.050(2) 0.0281(19) 0.0208(18) 0.0052(14) 0.0078(16)
C57 0.068(3) 0.033(2) 0.055(3) 0.0208(19) 0.006(2) 0.0239(19)
C64 0.0222(15) 0.0154(15) 0.0194(16) 0.0066(13) 0.0035(12) 0.0038(12)
C65 0.0263(16) 0.0245(17) 0.0224(17) 0.0064(14) 0.0104(13) 0.0076(14)
C66 0.0248(17) 0.0272(18) 0.0272(18) 0.0044(15) 0.0060(14) -0.0001(14)
C67 0.0306(18) 0.0264(18) 0.0192(17) 0.0029(14) 0.0027(14) 0.0042(14)
C68 0.0357(19) 0.0295(19) 0.0214(17) 0.0026(15) 0.0127(15) 0.0072(15)
C69 0.0239(16) 0.0273(18) 0.0245(18) 0.0065(15) 0.0089(14) 0.0024(14)
C70 0.0198(15) 0.0198(15) 0.0123(14) 0.0033(12) 0.0055(12) 0.0028(12)
C71 0.0204(15) 0.0232(16) 0.0210(16) 0.0084(13) 0.0040(13) 0.0070(13)
C72 0.0157(15) 0.0346(19) 0.0183(16) 0.0051(14) 0.0038(12) 0.0039(13)
C73 0.0208(15) 0.0286(18) 0.0170(16) 0.0032(14) 0.0061(13) -0.0023(13)
C74 0.0301(18) 0.0240(17) 0.0269(18) 0.0099(15) 0.0100(14) 0.0064(14)
C75 0.0198(15) 0.0249(17) 0.0259(17) 0.0088(14) 0.0061(13) 0.0059(13)

loop_
_atom_type_symbol
_atom_type_description
_atom_type_scat_dispersion_real
_atom_type_scat_dispersion_imag
_atom_type_scat_source
C C 0.0033 0.0016 'International Tables Vol C Tables 4.2.6.8 and 6.1.1.4'
H H 0.0000 0.0000 'International Tables Vol C Tables 4.2.6.8 and 6.1.1.4'
N N 0.0061 0.0033 'International Tables Vol C Tables 4.2.6.8 and 6.1.1.4'
P P 0.1023 0.0942 'International Tables Vol C Tables 4.2.6.8 and 6.1.1.4'
Cu Cu 0.3201 1.2651 'International Tables Vol C Tables 4.2.6.8 and 6.1.1.4'
I I -0.4742 1.8119 'International Tables Vol C Tables 4.2.6.8 and 6.1.1.4'

loop_
_geom_angle_atom_site_label_1
_geom_angle_atom_site_label_2
_geom_angle_atom_site_label_3
_geom_angle
Cu1 I1 Cu2 60.307(12)
Cu2 I2 Cu1 60.366(13)
P1 Cu1 P2 120.58(3)
P1 Cu1 I1 106.50(3)
P2 Cu1 I1 104.31(3)
P1 Cu1 I2 106.59(3)
P2 Cu1 I2 110.11(3)
I1 Cu1 I2 108.170(16)
P1 Cu1 Cu2 87.96(3)
P2 Cu1 Cu2 151.24(3)
I1 Cu1 Cu2 60.091(14)
I2 Cu1 Cu2 59.599(14)
N1 Cu2 P3 116.17(7)
N1 Cu2 I2 107.63(7)
P3 Cu2 I2 109.86(3)
N1 Cu2 I1 110.99(7)
P3 Cu2 I1 103.82(3)
I2 Cu2 I1 108.128(16)
N1 Cu2 Cu1 93.25(7)
P3 Cu2 Cu1 150.43(3)
I2 Cu2 Cu1 60.035(13)
I1 Cu2 Cu1 59.602(13)
C14 P1 C20 101.47(14)
C14 P1 C2 102.16(14)
C20 P1 C2 103.64(13)
C14 P1 Cu1 116.19(10)
C20 P1 Cu1 116.71(10)
C2 P1 Cu1 114.60(10)
C6 N1 C2 117.1(3)
C6 N1 Cu2 115.6(2)
C2 N1 Cu2 127.3(2)
N1 C2 C3 121.9(3)
N1 C2 P1 116.7(2)
C3 C2 P1 121.4(2)
C2 C3 C4 121.2(3)
C2 C3 H3 119.4
C4 C3 H3 119.4
C3 C4 C5 116.4(3)
C3 C4 C7 121.5(3)
C5 C4 C7 122.1(3)
C6 C5 C4 120.0(3)
C6 C5 H5 120.0
C4 C5 H5 120.0
N1 C6 C5 123.5(3)
N1 C6 H6 118.3
C5 C6 H6 118.3
C8 C7 C4 114.5(3)
C8 C7 H7A 108.6
C4 C7 H7A 108.6
C8 C7 H7B 108.6
C4 C7 H7B 108.6
H7A C7 H7B 107.6
C9 C8 C7 114.9(3)
C9 C8 H8A 108.5
C7 C8 H8A 108.5
C9 C8 H8B 108.5
C7 C8 H8B 108.5
H8A C8 H8B 107.5
C8 C9 C10 111.8(4)
C8 C9 H9A 109.3
C10 C9 H9A 109.3
C8 C9 H9B 109.3
C10 C9 H9B 109.3
H9A C9 H9B 107.9
C11 C10 C9 113.2(4)
C11 C10 H10A 108.9
C9 C10 H10A 108.9
C11 C10 H10B 108.9
C9 C10 H10B 108.9
H10A C10 H10B 107.8
C10 C11 C12 111.7(5)
C10 C11 H11A 109.3
C12 C11 H11A 109.3
C10 C11 H11B 109.3
C12 C11 H11B 109.3
H11A C11 H11B 107.9
C13 C12 C11 115.0(5)
C13 C12 H12A 108.5
C11 C12 H12A 108.5
C13 C12 H12B 108.5
C11 C12 H12B 108.5
H12A C12 H12B 107.5
C12 C13 H13A 109.5
C12 C13 H13B 109.5
H13A C13 H13B 109.5
C12 C13 H13C 109.5
H13A C13 H13C 109.5
H13B C13 H13C 109.5
C15 C14 C19 118.4(3)
C15 C14 P1 124.0(2)
C19 C14 P1 117.5(2)
C16 C15 C14 120.2(3)
C16 C15 H15 119.9
C14 C15 H15 119.9
C17 C16 C15 120.9(3)
C17 C16 H16 119.6
C15 C16 H16 119.6
C16 C17 C18 119.4(3)
C16 C17 H17 120.3
C18 C17 H17 120.3
C17 C18 C19 120.3(3)
C17 C18 H18 119.8
C19 C18 H18 119.8
C18 C19 C14 120.8(3)
C18 C19 H19 119.6
C14 C19 H19 119.6
C21 C20 C25 118.6(3)
C21 C20 P1 117.9(2)
C25 C20 P1 123.5(2)
C22 C21 C20 120.5(3)
C22 C21 H21 119.7
C20 C21 H21 119.7
C23 C22 C21 120.1(3)
C23 C22 H22 120.0
C21 C22 H22 120.0
C22 C23 C24 120.2(3)
C22 C23 H23 119.9
C24 C23 H23 119.9
C23 C24 C25 119.7(3)
C23 C24 H24 120.1
C25 C24 H24 120.1
C24 C25 C20 120.9(3)
C24 C25 H25 119.6
C20 C25 H25 119.6
C45 P2 C39 103.56(14)
C45 P2 C27 104.12(14)
C39 P2 C27 104.44(14)
C45 P2 Cu1 116.51(10)
C39 P2 Cu1 111.64(10)
C27 P2 Cu1 115.21(10)
C31 N26 C27 116.1(3)
N26 C27 C28 123.3(3)
N26 C27 P2 119.4(2)
C28 C27 P2 117.4(2)
C27 C28 C29 120.5(3)
C27 C28 H28 119.8
C29 C28 H28 119.8
C30 C29 C28 115.9(3)
C30 C29 C32 121.1(3)
C28 C29 C32 122.9(3)
C31 C30 C29 119.9(3)
C31 C30 H30 120.0
C29 C30 H30 120.0
N26 C31 C30 124.3(3)
N26 C31 H31 117.8
C30 C31 H31 117.8
C29 C32 C33 115.8(3)
C29 C32 H32A 108.3
C33 C32 H32A 108.3
C29 C32 H32B 108.3
C33 C32 H32B 108.3
H32A C32 H32B 107.4
C34 C33 C32 113.6(3)
C34 C33 H33A 108.8
C32 C33 H33A 108.8
C34 C33 H33B 108.8
C32 C33 H33B 108.8
H33A C33 H33B 107.7
C33 C34 C35 112.3(3)
C33 C34 H34A 109.1
C35 C34 H34A 109.1
C33 C34 H34B 109.1
C35 C34 H34B 109.1
H34A C34 H34B 107.9
C36 C35 C34 115.1(3)
C36 C35 H35A 108.5
C34 C35 H35A 108.5
C36 C35 H35B 108.5
C34 C35 H35B 108.5
H35A C35 H35B 107.5
C37 C36 C35 115.1(3)
C37 C36 H36A 108.5
C35 C36 H36A 108.5
C37 C36 H36B 108.5
C35 C36 H36B 108.5
H36A C36 H36B 107.5
C38 C37 C36 114.5(4)
C38 C37 H37A 108.6
C36 C37 H37A 108.6
C38 C37 H37B 108.6
C36 C37 H37B 108.6
H37A C37 H37B 107.6
C37 C38 H38A 109.5
C37 C38 H38B 109.5
H38A C38 H38B 109.5
C37 C38 H38C 109.5
H38A C38 H38C 109.5
H38B C38 H38C 109.5
C44 C39 C40 118.9(3)
C44 C39 P2 121.4(2)
C40 C39 P2 119.2(2)
C41 C40 C39 120.1(3)
C41 C40 H40 119.9
C39 C40 H40 119.9
C42 C41 C40 120.3(3)
C42 C41 H41 119.9
C40 C41 H41 119.9
C43 C42 C41 120.0(3)
C43 C42 H42 120.0
C41 C42 H42 120.0
C42 C43 C44 120.2(3)
C42 C43 H43 119.9
C44 C43 H43 119.9
C43 C44 C39 120.5(3)
C43 C44 H44 119.7
C39 C44 H44 119.7
C50 C45 C46 119.4(3)
C50 C45 P2 118.1(2)
C46 C45 P2 122.5(2)
C47 C46 C45 120.0(3)
C47 C46 H46 120.0
C45 C46 H46 120.0
C48 C47 C46 120.2(3)
C48 C47 H47 119.9
C46 C47 H47 119.9
C47 C48 C49 119.9(3)
C47 C48 H48 120.0
C49 C48 H48 120.0
C48 C49 C50 120.5(3)
C48 C49 H49 119.7
C50 C49 H49 119.7
C49 C50 C45 119.8(3)
C49 C50 H50 120.1
C45 C50 H50 120.1
C64 P3 C70 104.72(14)
C64 P3 C52 101.70(14)
C70 P3 C52 104.79(14)
C64 P3 Cu2 115.18(10)
C70 P3 Cu2 114.70(10)
C52 P3 Cu2 114.28(10)
C56 N51 C52 116.1(3)
N51 C52 C53 122.8(3)
N51 C52 P3 115.1(2)
C53 C52 P3 121.8(3)
C52 C53 C54 120.3(3)
C52 C53 H53 119.8
C54 C53 H53 119.8
C55 C54 C53 116.6(3)
C55 C54 C57 121.6(3)
C53 C54 C57 121.8(4)
C56 C55 C54 119.9(3)
C56 C55 H55 120.1
C54 C55 H55 120.1
N51 C56 C55 124.2(3)
N51 C56 H56 117.9
C55 C56 H56 117.9
C58' C57 C58 21.3(5)
C58' C57 C54 111.5(7)
C58 C57 C54 115.6(4)
C58' C57 H57A 127.2
C58 C57 H57A 108.4
C54 C57 H57A 108.4
C58' C57 H57B 91.3
C58 C57 H57B 108.4
C54 C57 H57B 108.4
H57A C57 H57B 107.4
C58' C57 H57C 109.3
C58 C57 H57C 88.7
C54 C57 H57C 109.3
H57A C57 H57C 22.4
H57B C57 H57C 125.6
C58' C57 H57D 109.3
C58 C57 H57D 123.0
C54 C57 H57D 109.3
H57A C57 H57D 87.9
H57B C57 H57D 20.9
H57C C57 H57D 108.0
C59 C58 C57 114.1(5)
C59 C58 H58A 108.7
C57 C58 H58A 108.7
C59 C58 H58B 108.7
C57 C58 H58B 108.7
H58A C58 H58B 107.6
C58 C59 C60 112.3(5)
C58 C59 H59A 109.1
C60 C59 H59A 109.1
C58 C59 H59B 109.1
C60 C59 H59B 109.1
H59A C59 H59B 107.9
C61 C60 C59 113.0(5)
C61 C60 H60A 109.0
C59 C60 H60A 109.0
C61 C60 H60B 109.0
C59 C60 H60B 109.0
H60A C60 H60B 107.8
C60 C61 C62 114.6(6)
C60 C61 H61A 108.6
C62 C61 H61A 108.6
C60 C61 H61B 108.6
C62 C61 H61B 108.6
H61A C61 H61B 107.6
C63 C62 C61 119.0(7)
C63 C62 H62A 107.6
C61 C62 H62A 107.6
C63 C62 H62B 107.6
C61 C62 H62B 107.6
H62A C62 H62B 107.0
C62 C63 H63A 109.5
C62 C63 H63B 109.5
H63A C63 H63B 109.5
C62 C63 H63C 109.5
H63A C63 H63C 109.5
H63B C63 H63C 109.5
C57 C58' C59' 119.4(8)
C57 C58' H58C 107.5
C59' C58' H58C 107.5
C57 C58' H58D 107.5
C59' C58' H58D 107.5
H58C C58' H58D 107.0
C58' C59' C60' 113.7(9)
C58' C59' H59C 108.8
C60' C59' H59C 108.8
C58' C59' H59D 108.8
C60' C59' H59D 108.8
H59C C59' H59D 107.7
C61' C60' C59' 112.2(8)
C61' C60' H60C 109.2
C59' C60' H60C 109.2
C61' C60' H60D 109.2
C59' C60' H60D 109.2
H60C C60' H60D 107.9
C60' C61' C62' 113.6(10)
C60' C61' H61C 108.8
C62' C61' H61C 108.8
C60' C61' H61D 108.8
C62' C61' H61D 108.8
H61C C61' H61D 107.7
C63' C62' C61' 116.6(11)
C63' C62' H62C 108.1
C61' C62' H62C 108.1
C63' C62' H62D 108.1
C61' C62' H62D 108.1
H62C C62' H62D 107.3
C62' C63' H63D 109.5
C62' C63' H63E 109.5
H63D C63' H63E 109.5
C62' C63' H63F 109.5
H63D C63' H63F 109.5
H63E C63' H63F 109.5
C65 C64 C69 118.9(3)
C65 C64 P3 118.4(2)
C69 C64 P3 122.5(2)
C64 C65 C66 120.6(3)
C64 C65 H65 119.7
C66 C65 H65 119.7
C67 C66 C65 120.0(3)
C67 C66 H66 120.0
C65 C66 H66 120.0
C68 C67 C66 120.0(3)
C68 C67 H67 120.0
C66 C67 H67 120.0
C67 C68 C69 120.4(3)
C67 C68 H68 119.8
C69 C68 H68 119.8
C68 C69 C64 120.1(3)
C68 C69 H69 120.0
C64 C69 H69 120.0
C75 C70 C71 118.5(3)
C75 C70 P3 116.8(2)
C71 C70 P3 124.6(2)
C72 C71 C70 120.3(3)
C72 C71 H71 119.8
C70 C71 H71 119.8
C73 C72 C71 120.2(3)
C73 C72 H72 119.9
C71 C72 H72 119.9
C72 C73 C74 119.9(3)
C72 C73 H73 120.0
C74 C73 H73 120.0
C73 C74 C75 120.0(3)
C73 C74 H74 120.0
C75 C74 H74 120.0
C74 C75 C70 120.9(3)
C74 C75 H75 119.5
C70 C75 H75 119.5

loop_
_geom_bond_atom_site_label_1
_geom_bond_atom_site_label_2
_geom_bond_distance
I1 Cu1 2.6750(5)
I1 Cu2 2.6883(5)
I2 Cu2 2.6733(5)
I2 Cu1 2.6852(5)
Cu1 P1 2.2464(9)
Cu1 P2 2.2474(8)
Cu1 Cu2 2.6941(5)
Cu2 N1 2.077(3)
Cu2 P3 2.2414(9)
P1 C14 1.834(3)
P1 C20 1.843(3)
P1 C2 1.850(3)
N1 C6 1.349(4)
N1 C2 1.353(4)
C2 C3 1.388(4)
C3 C4 1.390(4)
C3 H3 0.9500
C4 C5 1.392(4)
C4 C7 1.503(4)
C5 C6 1.381(4)
C5 H5 0.9500
C6 H6 0.9500
C7 C8 1.502(4)
C7 H7A 0.9900
C7 H7B 0.9900
C8 C9 1.474(5)
C8 H8A 0.9900
C8 H8B 0.9900
C9 C10 1.564(5)
C9 H9A 0.9900
C9 H9B 0.9900
C10 C11 1.519(6)
C10 H10A 0.9900
C10 H10B 0.9900
C11 C12 1.542(6)
C11 H11A 0.9900
C11 H11B 0.9900
C12 C13 1.470(7)
C12 H12A 0.9900
C12 H12B 0.9900
C13 H13A 0.9800
C13 H13B 0.9800
C13 H13C 0.9800
C14 C15 1.392(4)
C14 C19 1.392(4)
C15 C16 1.383(5)
C15 H15 0.9500
C16 C17 1.374(6)
C16 H16 0.9500
C17 C18 1.379(5)
C17 H17 0.9500
C18 C19 1.379(5)
C18 H18 0.9500
C19 H19 0.9500
C20 C21 1.393(4)
C20 C25 1.397(4)
C21 C22 1.388(4)
C21 H21 0.9500
C22 C23 1.384(5)
C22 H22 0.9500
C23 C24 1.385(5)
C23 H23 0.9500
C24 C25 1.386(4)
C24 H24 0.9500
C25 H25 0.9500
P2 C45 1.827(3)
P2 C39 1.827(3)
P2 C27 1.844(3)
N26 C31 1.340(4)
N26 C27 1.343(4)
C27 C28 1.394(4)
C28 C29 1.395(4)
C28 H28 0.9500
C29 C30 1.395(4)
C29 C32 1.510(4)
C30 C31 1.385(5)
C30 H30 0.9500
C31 H31 0.9500
C32 C33 1.521(4)
C32 H32A 0.9900
C32 H32B 0.9900
C33 C34 1.518(4)
C33 H33A 0.9900
C33 H33B 0.9900
C34 C35 1.529(4)
C34 H34A 0.9900
C34 H34B 0.9900
C35 C36 1.526(5)
C35 H35A 0.9900
C35 H35B 0.9900
C36 C37 1.520(5)
C36 H36A 0.9900
C36 H36B 0.9900
C37 C38 1.505(5)
C37 H37A 0.9900
C37 H37B 0.9900
C38 H38A 0.9800
C38 H38B 0.9800
C38 H38C 0.9800
C39 C44 1.391(4)
C39 C40 1.395(4)
C40 C41 1.387(5)
C40 H40 0.9500
C41 C42 1.383(5)
C41 H41 0.9500
C42 C43 1.376(5)
C42 H42 0.9500
C43 C44 1.387(5)
C43 H43 0.9500
C44 H44 0.9500
C45 C50 1.387(5)
C45 C46 1.394(4)
C46 C47 1.386(5)
C46 H46 0.9500
C47 C48 1.374(5)
C47 H47 0.9500
C48 C49 1.379(5)
C48 H48 0.9500
C49 C50 1.384(5)
C49 H49 0.9500
C50 H50 0.9500
P3 C64 1.825(3)
P3 C70 1.826(3)
P3 C52 1.833(3)
N51 C56 1.341(4)
N51 C52 1.349(4)
C52 C53 1.384(5)
C53 C54 1.392(5)
C53 H53 0.9500
C54 C55 1.379(5)
C54 C57 1.514(5)
C55 C56 1.377(5)
C55 H55 0.9500
C56 H56 0.9500
C57 C58' 1.496(8)
C57 C58 1.499(6)
C57 H57A 0.9900
C57 H57B 0.9900
C57 H57C 0.9900
C57 H57D 0.9900
C58 C59 1.496(7)
C58 H58A 0.9900
C58 H58B 0.9900
C59 C60 1.539(7)
C59 H59A 0.9900
C59 H59B 0.9900
C60 C61 1.510(7)
C60 H60A 0.9900
C60 H60B 0.9900
C61 C62 1.517(7)
C61 H61A 0.9900
C61 H61B 0.9900
C62 C63 1.460(8)
C62 H62A 0.9900
C62 H62B 0.9900
C63 H63A 0.9800
C63 H63B 0.9800
C63 H63C 0.9800
C58' C59' 1.497(8)
C58' H58C 0.9900
C58' H58D 0.9900
C59' C60' 1.530(8)
C59' H59C 0.9900
C59' H59D 0.9900
C60' C61' 1.516(8)
C60' H60C 0.9900
C60' H60D 0.9900
C61' C62' 1.522(9)
C61' H61C 0.9900
C61' H61D 0.9900
C62' C63' 1.475(9)
C62' H62C 0.9900
C62' H62D 0.9900
C63' H63D 0.9800
C63' H63E 0.9800
C63' H63F 0.9800
C64 C65 1.387(4)
C64 C69 1.399(4)
C65 C66 1.387(5)
C65 H65 0.9500
C66 C67 1.383(5)
C66 H66 0.9500
C67 C68 1.377(5)
C67 H67 0.9500
C68 C69 1.387(5)
C68 H68 0.9500
C69 H69 0.9500
C70 C75 1.390(4)
C70 C71 1.402(4)
C71 C72 1.386(4)
C71 H71 0.9500
C72 C73 1.383(5)
C72 H72 0.9500
C73 C74 1.383(5)
C73 H73 0.9500
C74 C75 1.384(5)
C74 H74 0.9500
C75 H75 0.9500

loop_
_geom_torsion_atom_site_label_1
_geom_torsion_atom_site_label_2
_geom_torsion_atom_site_label_3
_geom_torsion_atom_site_label_4
_geom_torsion
Cu2 I1 Cu1 P1 77.69(3)
Cu2 I1 Cu1 P2 -153.76(3)
Cu2 I1 Cu1 I2 -36.559(15)
Cu2 I2 Cu1 P1 -77.41(3)
Cu2 I2 Cu1 P2 150.17(3)
Cu2 I2 Cu1 I1 36.772(15)
Cu1 I2 Cu2 N1 83.42(7)
Cu1 I2 Cu2 P3 -149.23(3)
Cu1 I2 Cu2 I1 -36.550(14)
Cu1 I1 Cu2 N1 -81.10(7)
Cu1 I1 Cu2 P3 153.39(3)
Cu1 I1 Cu2 I2 36.737(14)
P1 Cu1 Cu2 N1 2.11(8)
P2 Cu1 Cu2 N1 175.40(9)
I1 Cu1 Cu2 N1 112.50(7)
I2 Cu1 Cu2 N1 -108.51(7)
P1 Cu1 Cu2 P3 -172.18(6)
P2 Cu1 Cu2 P3 1.11(9)
I1 Cu1 Cu2 P3 -61.80(6)
I2 Cu1 Cu2 P3 77.20(6)
P1 Cu1 Cu2 I2 110.62(3)
P2 Cu1 Cu2 I2 -76.09(6)
I1 Cu1 Cu2 I2 -138.992(16)
P1 Cu1 Cu2 I1 -110.39(3)
P2 Cu1 Cu2 I1 62.90(6)
I2 Cu1 Cu2 I1 138.992(16)
P2 Cu1 P1 C14 64.32(12)
I1 Cu1 P1 C14 -177.35(11)
I2 Cu1 P1 C14 -62.04(11)
Cu2 Cu1 P1 C14 -119.42(11)
P2 Cu1 P1 C20 -55.38(11)
I1 Cu1 P1 C20 62.94(11)
I2 Cu1 P1 C20 178.26(10)
Cu2 Cu1 P1 C20 120.87(11)
P2 Cu1 P1 C2 -176.76(11)
I1 Cu1 P1 C2 -58.44(11)
I2 Cu1 P1 C2 56.88(11)
Cu2 Cu1 P1 C2 -0.51(11)
P3 Cu2 N1 C6 -5.9(2)
I2 Cu2 N1 C6 117.6(2)
I1 Cu2 N1 C6 -124.2(2)
Cu1 Cu2 N1 C6 177.2(2)
P3 Cu2 N1 C2 171.8(2)
I2 Cu2 N1 C2 -64.6(3)
I1 Cu2 N1 C2 53.6(3)
Cu1 Cu2 N1 C2 -5.0(3)
C6 N1 C2 C3 0.2(4)
Cu2 N1 C2 C3 -177.5(2)
C6 N1 C2 P1 -176.8(2)
Cu2 N1 C2 P1 5.4(3)
C14 P1 C2 N1 124.1(2)
C20 P1 C2 N1 -130.8(2)
Cu1 P1 C2 N1 -2.5(3)
C14 P1 C2 C3 -53.0(3)
C20 P1 C2 C3 52.2(3)
Cu1 P1 C2 C3 -179.5(2)
N1 C2 C3 C4 -1.2(5)
P1 C2 C3 C4 175.7(2)
C2 C3 C4 C5 1.4(4)
C2 C3 C4 C7 -177.9(3)
C3 C4 C5 C6 -0.7(5)
C7 C4 C5 C6 178.5(3)
C2 N1 C6 C5 0.4(5)
Cu2 N1 C6 C5 178.5(3)
C4 C5 C6 N1 -0.1(5)
C3 C4 C7 C8 112.6(4)
C5 C4 C7 C8 -66.6(4)
C4 C7 C8 C9 -62.9(5)
C7 C8 C9 C10 -176.2(4)
C8 C9 C10 C11 -173.5(5)
C9 C10 C11 C12 -172.9(5)
C10 C11 C12 C13 -65.9(8)
C20 P1 C14 C15 -125.1(3)
C2 P1 C14 C15 -18.2(3)
Cu1 P1 C14 C15 107.3(3)
C20 P1 C14 C19 57.7(3)
C2 P1 C14 C19 164.6(2)
Cu1 P1 C14 C19 -70.0(3)
C19 C14 C15 C16 -2.0(5)
P1 C14 C15 C16 -179.2(3)
C14 C15 C16 C17 0.9(5)
C15 C16 C17 C18 0.8(6)
C16 C17 C18 C19 -1.3(5)
C17 C18 C19 C14 0.1(5)
C15 C14 C19 C18 1.5(5)
P1 C14 C19 C18 178.9(3)
C14 P1 C20 C21 -148.4(2)
C2 P1 C20 C21 105.9(2)
Cu1 P1 C20 C21 -21.0(3)
C14 P1 C20 C25 30.2(3)
C2 P1 C20 C25 -75.5(3)
Cu1 P1 C20 C25 157.6(2)
C25 C20 C21 C22 0.4(4)
P1 C20 C21 C22 179.1(2)
C20 C21 C22 C23 -0.8(5)
C21 C22 C23 C24 0.8(5)
C22 C23 C24 C25 -0.5(5)
C23 C24 C25 C20 0.1(5)
C21 C20 C25 C24 -0.1(4)
P1 C20 C25 C24 -178.7(2)
P1 Cu1 P2 C45 176.19(11)
I1 Cu1 P2 C45 56.77(11)
I2 Cu1 P2 C45 -59.09(11)
Cu2 Cu1 P2 C45 3.98(13)
P1 Cu1 P2 C39 57.51(12)
I1 Cu1 P2 C39 -61.91(11)
I2 Cu1 P2 C39 -177.76(11)
Cu2 Cu1 P2 C39 -114.70(12)
P1 Cu1 P2 C27 -61.39(12)
I1 Cu1 P2 C27 179.19(11)
I2 Cu1 P2 C27 63.33(11)
Cu2 Cu1 P2 C27 126.40(11)
C31 N26 C27 C28 0.3(4)
C31 N26 C27 P2 179.3(2)
C45 P2 C27 N26 -67.2(3)
C39 P2 C27 N26 41.1(3)
Cu1 P2 C27 N26 163.9(2)
C45 P2 C27 C28 111.8(2)
C39 P2 C27 C28 -139.8(2)
Cu1 P2 C27 C28 -17.0(3)
N26 C27 C28 C29 0.0(5)
P2 C27 C28 C29 -179.1(2)
C27 C28 C29 C30 0.1(4)
C27 C28 C29 C32 -179.8(3)
C28 C29 C30 C31 -0.4(5)
C32 C29 C30 C31 179.5(3)
C27 N26 C31 C30 -0.6(5)
C29 C30 C31 N26 0.7(5)
C30 C29 C32 C33 177.3(3)
C28 C29 C32 C33 -2.8(5)
C29 C32 C33 C34 175.1(3)
C32 C33 C34 C35 179.7(3)
C33 C34 C35 C36 178.0(3)
C34 C35 C36 C37 -65.5(5)
C35 C36 C37 C38 -174.2(4)
C45 P2 C39 C44 143.4(2)
C27 P2 C39 C44 34.6(3)
Cu1 P2 C39 C44 -90.5(2)
C45 P2 C39 C40 -44.6(3)
C27 P2 C39 C40 -153.4(2)
Cu1 P2 C39 C40 81.5(2)
C44 C39 C40 C41 -1.6(5)
P2 C39 C40 C41 -173.8(3)
C39 C40 C41 C42 0.8(5)
C40 C41 C42 C43 0.3(5)
C41 C42 C43 C44 -0.5(5)
C42 C43 C44 C39 -0.4(5)
C40 C39 C44 C43 1.4(4)
P2 C39 C44 C43 173.4(2)
C39 P2 C45 C50 143.5(3)
C27 P2 C45 C50 -107.5(3)
Cu1 P2 C45 C50 20.5(3)
C39 P2 C45 C46 -36.6(3)
C27 P2 C45 C46 72.3(3)
Cu1 P2 C45 C46 -159.6(2)
C50 C45 C46 C47 -1.5(5)
P2 C45 C46 C47 178.6(3)
C45 C46 C47 C48 2.0(6)
C46 C47 C48 C49 -0.2(6)
C47 C48 C49 C50 -2.1(6)
C48 C49 C50 C45 2.6(6)
C46 C45 C50 C49 -0.7(5)
P2 C45 C50 C49 179.1(3)
N1 Cu2 P3 C64 -164.13(13)
I2 Cu2 P3 C64 73.44(11)
I1 Cu2 P3 C64 -42.00(11)
Cu1 Cu2 P3 C64 9.52(13)
N1 Cu2 P3 C70 -42.44(14)
I2 Cu2 P3 C70 -164.87(11)
I1 Cu2 P3 C70 79.69(11)
Cu1 Cu2 P3 C70 131.21(11)
N1 Cu2 P3 C52 78.61(14)
I2 Cu2 P3 C52 -43.81(12)
I1 Cu2 P3 C52 -159.25(12)
Cu1 Cu2 P3 C52 -107.73(13)
C56 N51 C52 C53 1.0(5)
C56 N51 C52 P3 174.6(2)
C64 P3 C52 N51 166.8(2)
C70 P3 C52 N51 57.9(3)
Cu2 P3 C52 N51 -68.5(2)
C64 P3 C52 C53 -19.5(3)
C70 P3 C52 C53 -128.4(3)
Cu2 P3 C52 C53 105.2(3)
N51 C52 C53 C54 1.8(5)
P3 C52 C53 C54 -171.4(3)
C52 C53 C54 C55 -2.9(5)
C52 C53 C54 C57 176.9(3)
C53 C54 C55 C56 1.3(5)
C57 C54 C55 C56 -178.5(3)
C52 N51 C56 C55 -2.7(5)
C54 C55 C56 N51 1.5(6)
C55 C54 C57 C58' 85.8(6)
C53 C54 C57 C58' -94.0(6)
C55 C54 C57 C58 108.6(5)
C53 C54 C57 C58 -71.2(6)
C58' C57 C58 C59 150(2)
C54 C57 C58 C59 66.4(7)
C57 C58 C59 C60 162.2(6)
C58 C59 C60 C61 -174.3(7)
C59 C60 C61 C62 171.0(7)
C60 C61 C62 C63 -176.8(8)
C58 C57 C58' C59' -40.4(14)
C54 C57 C58' C59' 65.0(12)
C57 C58' C59' C60' 72.0(16)
C58' C59' C60' C61' 167.6(12)
C59' C60' C61' C62' -179.5(12)
C60' C61' C62' C63' 83(2)
C70 P3 C64 C65 -153.7(3)
C52 P3 C64 C65 97.4(3)
Cu2 P3 C64 C65 -26.7(3)
C70 P3 C64 C69 30.3(3)
C52 P3 C64 C69 -78.6(3)
Cu2 P3 C64 C69 157.3(2)
C69 C64 C65 C66 1.2(5)
P3 C64 C65 C66 -174.9(3)
C64 C65 C66 C67 -1.2(5)
C65 C66 C67 C68 0.4(5)
C66 C67 C68 C69 0.3(5)
C67 C68 C69 C64 -0.4(5)
C65 C64 C69 C68 -0.4(5)
P3 C64 C69 C68 175.6(3)
C64 P3 C70 C75 86.3(3)
C52 P3 C70 C75 -167.1(2)
Cu2 P3 C70 C75 -41.0(3)
C64 P3 C70 C71 -96.5(3)
C52 P3 C70 C71 10.2(3)
Cu2 P3 C70 C71 136.3(2)
C75 C70 C71 C72 2.0(5)
P3 C70 C71 C72 -175.3(2)
C70 C71 C72 C73 -1.2(5)
C71 C72 C73 C74 -0.6(5)
C72 C73 C74 C75 1.6(5)
C73 C74 C75 C70 -0.8(5)
C71 C70 C75 C74 -1.0(5)
P3 C70 C75 C74 176.5(3)
